data_7114125
loop_
_publ_author_name
'Turner, Boaz'
'Shterenberg, Alexander'
'Kapon, Moshe'
'Botoshansky, Mark'
'Suwinska, Kinga'
'Eichen, Yoav'

_publ_section_title
;
 Self-assembled calix[6]pyrrole capsules: solid-state encapsulation of
 different guests in preorganized calix[6]pyrrole capsules
;
_journal_issue 7
_journal_name_full 'Chemical Communications'
_journal_page_first 726
_journal_paper_doi 10.1039/b111281n
_journal_year 2002
_chemical_formula_sum 'C77 H71.5 Cl9 N6.5 O2'
_chemical_formula_weight 1438.96
_chemical_name_systematic
;
?
;
_space_group_IT_number 148
_symmetry_cell_setting hexagonal
_symmetry_space_group_name_Hall '-R 3'
_symmetry_space_group_name_H-M 'R -3 :H'
_atom_sites_solution_hydrogens mixed
_atom_sites_solution_primary direct
_atom_sites_solution_secondary difmap
_audit_creation_method SHELXL-97
_cell_angle_alpha 90.00
_cell_angle_beta 90.00
_cell_angle_gamma 120.00
_cell_formula_units_Z 6
_cell_length_a 23.510(1)
_cell_length_b 23.510(1)
_cell_length_c 24.122(2)
_cell_measurement_reflns_used 6933
_cell_measurement_temperature 293(2)
_cell_measurement_theta_max 20.816
_cell_measurement_theta_min 1.018
_cell_volume 11546.5(12)
_computing_cell_refinement 'Denzo and Scalepak (Otwinowski & Minor, 1997)'
_computing_data_collection 'Collect data collection software (Nonius B.V., 1998)'
_computing_data_reduction 'Denzo and Scalepak (Otwinowski & Minor, 1997)'
_computing_molecular_graphics 'ORTEP-3 (Johnson & Burnet, 1996)'
_computing_structure_refinement 'SHELXL-97 (Sheldrick, 1997)'
_computing_structure_solution 'SHELXS-97 (Sheldrick, 1990)'
_diffrn_ambient_temperature 293(2)
_diffrn_detector_area_resol_mean
;
1242 (horizontal) x 1152 (vertical) pixels, CCD pixel size is 22.5 x 22.5 \mm
which gives at the input a pixel of 110 x 110 \mm (with 2 x 2 binning)
;
_diffrn_measured_fraction_theta_full 0.985
_diffrn_measured_fraction_theta_max 0.985
_diffrn_measurement_device_type KappaCCD
_diffrn_measurement_method
;
101 frames via \f rotation (rotation angle 1.5\%) and 2*450 s per frame
;
_diffrn_radiation_monochromator graphite
_diffrn_radiation_source 'fine-focus sealed tube'
_diffrn_radiation_type MoK\a
_diffrn_radiation_wavelength 0.71073
_diffrn_reflns_av_R_equivalents 0.045
_diffrn_reflns_av_sigmaI/netI 0.0994
_diffrn_reflns_limit_h_max 23
_diffrn_reflns_limit_h_min -23
_diffrn_reflns_limit_k_max 19
_diffrn_reflns_limit_k_min -19
_diffrn_reflns_limit_l_max 24
_diffrn_reflns_limit_l_min -24
_diffrn_reflns_number 5232
_diffrn_reflns_theta_full 20.81
_diffrn_reflns_theta_max 20.81
_diffrn_reflns_theta_min 2.17
_exptl_absorpt_coefficient_mu 0.375
_exptl_absorpt_correction_type none
_exptl_crystal_colour 'light yellow'
_exptl_crystal_density_diffrn 1.242
_exptl_crystal_density_method 'not measured'
_exptl_crystal_description block
_exptl_crystal_F_000 4488
_exptl_crystal_size_max 0.10
_exptl_crystal_size_mid 0.10
_exptl_crystal_size_min 0.10
_refine_diff_density_max 0.997
_refine_diff_density_min -0.586
_refine_diff_density_rms 0.064
_refine_ls_extinction_coef 0.0006(2)
_refine_ls_extinction_expression Fc^*^=kFc[1+0.001xFc^2^\l^3^/sin(2\q)]^-1/4^
_refine_ls_extinction_method SHELXL
_refine_ls_goodness_of_fit_ref 1.073
_refine_ls_hydrogen_treatment mixed
_refine_ls_matrix_type full
_refine_ls_number_parameters 312
_refine_ls_number_reflns 2665
_refine_ls_number_restraints 0
_refine_ls_restrained_S_all 1.073
_refine_ls_R_factor_all 0.1511
_refine_ls_R_factor_gt 0.0966
_refine_ls_shift/su_max 0.004
_refine_ls_shift/su_mean 0.000
_refine_ls_structure_factor_coef Fsqd
_refine_ls_weighting_details 'calc w=1/[\s^2^(Fo^2^)+(0.1394P)^2^+33.7852P] where P=(Fo^2^+2Fc^2^)/3'
_refine_ls_weighting_scheme calc
_refine_ls_wR_factor_gt 0.2504
_refine_ls_wR_factor_ref 0.2836
_reflns_number_gt 1780
_reflns_number_total 2665
_reflns_threshold_expression I>2\s(I)
_cod_data_source_file b111281n.txt
_cod_data_source_block calix[6]pyrrole.nitrotoluene.water.chloroform_2
_cod_depositor_comments
;
The following automatic conversions were performed:

'_symmetry_cell_setting' value 'Hexagonal' changed to 'hexagonal'
according to
/usr/data/users/saulius/automatic-downloads/retrospective/RSC/lib/dictionaries/cif_core.dic
dictionary named 'cif_core.dic' version 2.4.2 from 2011-04-26.

Automatic conversion script
Id: cif_fix_values 2281 2013-09-26 08:29:07Z andrius 
;
_cod_original_cell_volume 11546(1)
_cod_original_sg_symbol_H-M R-3
_cod_original_formula_sum 'C77 H71.50 Cl9 N6.50 O2'
_cod_database_code 7114125

loop_
_symmetry_equiv_pos_as_xyz
'x, y, z'
'-y, x-y, z'
'-x+y, -x, z'
'x+2/3, y+1/3, z+1/3'
'-y+2/3, x-y+1/3, z+1/3'
'-x+y+2/3, -x+1/3, z+1/3'
'x+1/3, y+2/3, z+2/3'
'-y+1/3, x-y+2/3, z+2/3'
'-x+y+1/3, -x+2/3, z+2/3'
'-x, -y, -z'
'y, -x+y, -z'
'x-y, x, -z'
'-x+2/3, -y+1/3, -z+1/3'
'y+2/3, -x+y+1/3, -z+1/3'
'x-y+2/3, x+1/3, -z+1/3'
'-x+1/3, -y+2/3, -z+2/3'
'y+1/3, -x+y+2/3, -z+2/3'
'x-y+1/3, x+2/3, -z+2/3'

loop_
_atom_site_label
_atom_site_type_symbol
_atom_site_fract_x
_atom_site_fract_y
_atom_site_fract_z
_atom_site_U_iso_or_equiv
_atom_site_adp_type
_atom_site_occupancy
_atom_site_symmetry_multiplicity
_atom_site_calc_flag
_atom_site_refinement_flags
_atom_site_disorder_assembly
_atom_site_disorder_group
N1 N 0.1000(3) -0.0762(3) 0.2910(2) 0.0449(16) Uani 1 1 d . . .
H1 H 0.087(3) -0.048(3) 0.301(3) 0.054 Uiso 1 1 d . . .
C2 C 0.0654(3) -0.1323(3) 0.2597(3) 0.0428(18) Uani 1 1 d . . .
C3 C 0.1070(3) -0.1547(3) 0.2486(3) 0.057(2) Uani 1 1 d . . .
H3 H 0.0969 -0.1922 0.2283 0.068 Uiso 1 1 calc R . .
C4 C 0.1683(3) -0.1117(3) 0.2730(3) 0.055(2) Uani 1 1 d . . .
H4 H 0.2056 -0.1159 0.2714 0.066 Uiso 1 1 calc R . .
C5 C 0.1634(3) -0.0628(3) 0.2993(2) 0.0417(18) Uani 1 1 d . . .
C6 C 0.2107(3) -0.0055(3) 0.3354(2) 0.0387(17) Uani 1 1 d . . .
N7 N 0.1819(3) 0.0692(3) 0.2818(2) 0.0469(16) Uani 1 1 d . . .
H7 H 0.185(3) 0.052(3) 0.251(3) 0.056 Uiso 1 1 d . . .
C8 C 0.1943(3) 0.0495(3) 0.3320(3) 0.0400(17) Uani 1 1 d . . .
C9 C 0.1879(3) 0.0871(3) 0.3706(3) 0.055(2) Uani 1 1 d . . .
H9 H 0.1923 0.0841 0.4086 0.066 Uiso 1 1 calc R . .
C10 C 0.1737(3) 0.1313(3) 0.3444(3) 0.057(2) Uani 1 1 d . . .
H10 H 0.1683 0.1634 0.3621 0.068 Uiso 1 1 calc R . .
C11 C 0.1690(3) 0.1200(3) 0.2885(3) 0.0452(18) Uani 1 1 d . . .
C12 C 0.1555(3) 0.1518(3) 0.2403(3) 0.0499(19) Uani 1 1 d . . .
C13 C 0.2820(3) 0.0177(3) 0.3161(3) 0.0434(18) Uani 1 1 d . . .
C14 C 0.3207(4) 0.0784(4) 0.2910(3) 0.060(2) Uani 1 1 d . . .
H14 H 0.3041 0.1065 0.2854 0.071 Uiso 1 1 calc R . .
C15 C 0.3831(4) 0.0968(4) 0.2744(4) 0.085(3) Uani 1 1 d . . .
H15 H 0.4080 0.1373 0.2571 0.102 Uiso 1 1 calc R . .
C16 C 0.4099(4) 0.0579(5) 0.2824(4) 0.086(3) Uani 1 1 d . . .
H16 H 0.4525 0.0713 0.2709 0.103 Uiso 1 1 calc R . .
C17 C 0.3720(4) -0.0026(5) 0.3084(3) 0.068(2) Uani 1 1 d . . .
H17 H 0.3894 -0.0300 0.3144 0.082 Uiso 1 1 calc R . .
C18 C 0.3096(3) -0.0218(3) 0.3249(3) 0.054(2) Uani 1 1 d . . .
H18 H 0.2850 -0.0622 0.3424 0.065 Uiso 1 1 calc R . .
C19 C 0.2042(3) -0.0258(3) 0.3975(3) 0.0403(17) Uani 1 1 d . . .
C20 C 0.1484(4) -0.0781(4) 0.4180(3) 0.056(2) Uani 1 1 d . . .
H20 H 0.1133 -0.1029 0.3943 0.067 Uiso 1 1 calc R . .
C21 C 0.1437(4) -0.0945(4) 0.4737(3) 0.070(2) Uani 1 1 d . . .
H21 H 0.1050 -0.1298 0.4870 0.085 Uiso 1 1 calc R . .
C22 C 0.1944(4) -0.0600(4) 0.5091(3) 0.068(2) Uani 1 1 d . . .
H22 H 0.1910 -0.0713 0.5464 0.082 Uiso 1 1 calc R . .
C23 C 0.2502(4) -0.0086(4) 0.4886(3) 0.063(2) Uani 1 1 d . . .
H23 H 0.2860 0.0151 0.5118 0.076 Uiso 1 1 calc R . .
C24 C 0.2543(4) 0.0086(3) 0.4345(3) 0.056(2) Uani 1 1 d . . .
H24 H 0.2926 0.0450 0.4219 0.067 Uiso 1 1 calc R . .
C25 C 0.2182(4) 0.1907(4) 0.2065(3) 0.091(3) Uani 1 1 d . . .
H25A H 0.2511 0.2251 0.2290 0.137 Uiso 1 1 calc R . .
H25B H 0.2092 0.2096 0.1747 0.137 Uiso 1 1 calc R . .
H25C H 0.2338 0.1620 0.1944 0.137 Uiso 1 1 calc R . .
C26 C 0.1037(4) 0.0988(4) 0.2026(3) 0.077(3) Uani 1 1 d . . .
H26A H 0.1206 0.0726 0.1873 0.115 Uiso 1 1 calc R . .
H26B H 0.0930 0.1193 0.1732 0.115 Uiso 1 1 calc R . .
H26C H 0.0649 0.0713 0.2239 0.115 Uiso 1 1 calc R . .
C27 C 0.2113(7) -0.0023(7) 0.0915(6) 0.150(5) Uani 1 1 d . . .
H27 H 0.2330 -0.0116 0.0610 0.180 Uiso 1 1 calc R A 1
Cl1 Cl 0.1677(6) -0.0688(9) 0.1290(8) 0.264(9) Uani 0.648(18) 1 d P B 1
Cl2 Cl 0.1567(9) 0.0199(12) 0.0660(7) 0.317(11) Uani 0.648(18) 1 d P B 1
Cl3 Cl 0.2672(5) 0.0543(9) 0.1341(10) 0.315(13) Uani 0.648(18) 1 d P B 1
Cl1 Cl 0.1557(12) -0.0746(10) 0.0845(15) 0.308(18) Uani 0.352(18) 1 d P B 2
Cl2 Cl 0.213(2) 0.0621(11) 0.0725(8) 0.247(16) Uani 0.352(18) 1 d P B 2
Cl3 Cl 0.237(2) 0.007(2) 0.1605(7) 0.28(2) Uani 0.352(18) 1 d P B 2
O1W O 0.0000 0.0000 0.9484(5) 0.322(13) Uani 1 3 d S . .
O28A O -0.0477 -0.0406 0.6470(5) 0.135(5) Uiso 0.17 1 d PR . .
O28B O 0.0477 0.0406 0.6470(5) 0.135(5) Uiso 0.17 1 d PR . .
N29 N 0.0000 0.0000 0.6219(5) 0.135(5) Uiso 0.50 3 d SPR . .
C33 C 0.0000 0.0000 0.6273(5) 0.135(5) Uiso 0.50 3 d SPR . .
H33A H -0.0463 -0.0199 0.6397 0.135(5) Uiso 0.17 1 d PR . .
H33B H 0.0218 0.0453 0.6403 0.135(5) Uiso 0.17 1 d PR . .
H33C H 0.0188 -0.0228 0.6417 0.135(5) Uiso 0.17 1 d PR . .
C30 C 0.0000 0.0000 0.5643(5) 0.135(5) Uiso 0.50 3 d SPR . .
C31 C 0.0608 0.0496 0.5320(5) 0.135(5) Uiso 0.17 1 d PR . .
H31 H 0.0991 0.0794 0.5503 0.135(5) Uiso 0.17 1 d PR . .
C32 C -0.0570 -0.0485 0.5320(5) 0.135(5) Uiso 0.17 1 d PR . .
H32 H -0.0929 -0.0806 0.5515 0.135(5) Uiso 0.17 1 d PR . .

loop_
_atom_site_aniso_label
_atom_site_aniso_U_11
_atom_site_aniso_U_22
_atom_site_aniso_U_33
_atom_site_aniso_U_23
_atom_site_aniso_U_13
_atom_site_aniso_U_12
N1 0.052(4) 0.046(4) 0.045(4) -0.012(3) 0.002(3) 0.031(3)
C2 0.044(4) 0.052(5) 0.038(4) -0.005(4) 0.002(3) 0.029(4)
C3 0.050(5) 0.056(5) 0.061(5) -0.018(4) -0.001(4) 0.025(4)
C4 0.055(5) 0.057(5) 0.059(5) -0.011(4) 0.000(4) 0.033(4)
C5 0.038(4) 0.053(5) 0.033(4) 0.004(4) 0.007(3) 0.022(4)
C6 0.045(4) 0.040(4) 0.030(4) -0.004(3) 0.002(3) 0.020(3)
N7 0.068(4) 0.059(4) 0.029(4) -0.003(3) 0.001(3) 0.043(3)
C8 0.045(4) 0.045(4) 0.037(5) 0.002(4) 0.000(3) 0.027(3)
C9 0.089(6) 0.059(5) 0.033(4) -0.009(4) -0.010(4) 0.049(5)
C10 0.083(5) 0.061(5) 0.041(5) -0.017(4) -0.013(4) 0.047(4)
C11 0.051(4) 0.046(4) 0.039(5) -0.002(4) 0.001(3) 0.025(4)
C12 0.064(5) 0.054(4) 0.037(4) 0.007(4) 0.011(4) 0.034(4)
C13 0.052(4) 0.045(4) 0.031(4) -0.006(3) 0.006(3) 0.023(4)
C14 0.055(5) 0.071(6) 0.056(5) 0.012(4) 0.014(4) 0.034(4)
C15 0.065(6) 0.082(6) 0.091(7) 0.026(5) 0.026(5) 0.025(5)
C16 0.054(5) 0.118(8) 0.078(7) 0.002(6) 0.019(5) 0.037(6)
C17 0.054(5) 0.099(7) 0.060(6) -0.008(5) 0.008(4) 0.045(5)
C18 0.059(5) 0.054(5) 0.052(5) -0.006(4) 0.002(4) 0.031(4)
C19 0.047(4) 0.044(4) 0.036(4) -0.003(4) 0.003(4) 0.027(4)
C20 0.055(5) 0.072(5) 0.040(5) 0.005(4) 0.002(4) 0.030(5)
C21 0.060(5) 0.095(6) 0.053(6) 0.021(5) 0.015(5) 0.036(5)
C22 0.077(6) 0.102(7) 0.038(5) 0.007(5) 0.012(5) 0.055(6)
C23 0.068(6) 0.085(6) 0.036(5) -0.012(4) -0.008(4) 0.038(5)
C24 0.060(5) 0.065(5) 0.038(5) -0.002(4) 0.002(4) 0.027(4)
C25 0.125(8) 0.107(7) 0.074(6) 0.031(5) 0.051(6) 0.082(6)
C26 0.122(7) 0.083(6) 0.049(5) -0.015(4) -0.031(5) 0.070(6)
C27 0.159(12) 0.158(13) 0.151(13) 0.032(11) 0.043(10) 0.092(11)
Cl1 0.162(8) 0.331(17) 0.311(17) 0.195(15) 0.118(10) 0.132(10)
Cl2 0.308(16) 0.53(3) 0.271(13) 0.036(15) -0.008(11) 0.325(19)
Cl3 0.151(7) 0.324(17) 0.41(3) -0.197(19) -0.001(11) 0.074(9)
Cl1 0.25(2) 0.143(15) 0.34(3) -0.057(18) 0.10(2) -0.040(14)
Cl2 0.50(4) 0.190(17) 0.167(15) 0.042(12) 0.08(2) 0.26(3)
Cl3 0.42(5) 0.54(6) 0.095(11) 0.016(18) 0.036(16) 0.41(5)
O1W 0.316(18) 0.316(18) 0.33(3) 0.000 0.000 0.158(9)

loop_
_atom_type_symbol
_atom_type_description
_atom_type_scat_dispersion_real
_atom_type_scat_dispersion_imag
_atom_type_scat_source
C C 0.0033 0.0016 'International Tables Vol C Tables 4.2.6.8 and 6.1.1.4'
H H 0.0000 0.0000 'International Tables Vol C Tables 4.2.6.8 and 6.1.1.4'
N N 0.0061 0.0033 'International Tables Vol C Tables 4.2.6.8 and 6.1.1.4'
O O 0.0106 0.0060 'International Tables Vol C Tables 4.2.6.8 and 6.1.1.4'
Cl Cl 0.1484 0.1585 'International Tables Vol C Tables 4.2.6.8 and 6.1.1.4'

loop_
_geom_angle_atom_site_label_1
_geom_angle_atom_site_label_2
_geom_angle_atom_site_label_3
_geom_angle
_geom_angle_site_symmetry_1
_geom_angle_site_symmetry_3
C5 N1 C2 110.6(5) . .
C3 C2 N1 106.7(6) . .
C3 C2 C12 131.2(6) . 3
N1 C2 C12 121.9(6) . 3
C2 C3 C4 108.6(6) . .
C5 C4 C3 108.2(6) . .
C4 C5 N1 106.1(6) . .
C4 C5 C6 132.8(6) . .
N1 C5 C6 121.0(6) . .
C5 C6 C8 109.7(5) . .
C5 C6 C13 108.9(5) . .
C8 C6 C13 111.8(5) . .
C5 C6 C19 111.3(5) . .
C8 C6 C19 106.4(5) . .
C13 C6 C19 108.7(5) . .
C8 N7 C11 111.3(5) . .
C9 C8 N7 106.0(5) . .
C9 C8 C6 132.8(6) . .
N7 C8 C6 121.2(6) . .
C8 C9 C10 108.9(6) . .
C11 C10 C9 109.3(6) . .
C10 C11 N7 104.6(6) . .
C10 C11 C12 133.3(6) . .
N7 C11 C12 122.1(6) . .
C11 C12 C2 111.0(6) . 2
C11 C12 C25 109.4(6) . .
C2 C12 C25 108.8(6) 2 .
C11 C12 C26 109.6(6) . .
C2 C12 C26 109.9(6) 2 .
C25 C12 C26 108.0(6) . .
C14 C13 C18 117.8(6) . .
C14 C13 C6 122.0(6) . .
C18 C13 C6 120.1(6) . .
C15 C14 C13 120.1(7) . .
C16 C15 C14 122.1(8) . .
C15 C16 C17 118.4(7) . .
C18 C17 C16 120.2(8) . .
C17 C18 C13 121.3(7) . .
C20 C19 C24 116.8(6) . .
C20 C19 C6 121.8(6) . .
C24 C19 C6 121.4(6) . .
C19 C20 C21 120.5(7) . .
C22 C21 C20 121.3(7) . .
C21 C22 C23 118.1(7) . .
C24 C23 C22 120.7(7) . .
C23 C24 C19 122.6(7) . .
Cl1 C27 Cl2 129.1(19) . .
Cl1 C27 Cl1 40.1(12) . .
Cl2 C27 Cl1 141.6(16) . .
Cl1 C27 Cl3 146.5(17) . .
Cl2 C27 Cl3 77.1(13) . .
Cl1 C27 Cl3 106.6(12) . .
Cl1 C27 Cl2 86.9(16) . .
Cl2 C27 Cl2 42.7(12) . .
Cl1 C27 Cl2 106.2(11) . .
Cl3 C27 Cl2 112.6(12) . .
Cl1 C27 Cl3 106.7(17) . .
Cl2 C27 Cl3 108.4(15) . .
Cl1 C27 Cl3 66.8(13) . .
Cl3 C27 Cl3 39.9(12) . .
Cl2 C27 Cl3 124.2(12) . .
O28B O28A O28B 120.0 2 3
O28B O28A C33 62.9 2 .
O28B O28A C33 62.9 3 .
O28B O28A N29 64.3 2 .
O28B O28A N29 64.3 3 .
C33 O28A N29 5.6 . .
O28B O28A O28A 30.0 2 3
O28B O28A O28A 90.0 3 3
C33 O28A O28A 37.9 . 3
N29 O28A O28A 41.4 . 3
O28B O28A O28A 90.0 2 2
O28B O28A O28A 30.0 3 2
C33 O28A O28A 37.9 . 2
N29 O28A O28A 41.4 . 2
O28A O28A O28A 60.0 3 2
O28A O28B O28A 120.0 3 2
O28A O28B C33 62.9 3 .
O28A O28B C33 62.9 2 .
O28A O28B N29 64.3 3 .
O28A O28B N29 64.3 2 .
C33 O28B N29 5.6 . .
O28A O28B O28B 30.0 3 2
O28A O28B O28B 90.0 2 2
C33 O28B O28B 37.9 . 2
N29 O28B O28B 41.4 . 2
O28A O28B O28B 90.0 3 3
O28A O28B O28B 30.0 2 3
C33 O28B O28B 37.9 . 3
N29 O28B O28B 41.4 . 3
O28B O28B O28B 60.0 2 3
O28B N29 O28A 51.3 2 3
O28B N29 O28B 97.2 2 .
O28A N29 O28B 51.3 3 .
O28B N29 O28A 51.3 2 .
O28A N29 O28A 97.2 3 .
O28B N29 O28A 120.0 . .
O28B N29 O28B 97.2 2 3
O28A N29 O28B 120.0 3 3
O28B N29 O28B 97.2 . 3
O28A N29 O28B 51.3 . 3
O28B N29 O28A 120.0 2 2
O28A N29 O28A 97.2 3 2
O28B N29 O28A 51.3 . 2
O28A N29 O28A 97.2 . 2
O28B N29 O28A 51.3 3 2
O28B N29 C30 120.0 2 .
O28A N29 C30 120.0 3 .
O28B N29 C30 120.0 . .
O28A N29 C30 120.0 . .
O28B N29 C30 120.0 3 .
O28A N29 C30 120.0 2 .
O28B C33 O28A 54.2 2 3
O28B C33 O28B 104.1 2 .
O28A C33 O28B 54.2 3 .
O28B C33 O28A 54.2 2 .
O28A C33 O28A 104.1 3 .
O28B C33 O28A 131.2 . .
O28B C33 O28B 104.1 2 3
O28A C33 O28B 131.2 3 3
O28B C33 O28B 104.1 . 3
O28A C33 O28B 54.2 . 3
O28B C33 O28A 131.2 2 2
O28A C33 O28A 104.1 3 2
O28B C33 O28A 54.2 . 2
O28A C33 O28A 104.1 . 2
O28B C33 O28A 54.2 3 2
O28B C33 C30 114.4 2 .
O28A C33 C30 114.4 3 .
O28B C33 C30 114.4 . .
O28A C33 C30 114.4 . .
O28B C33 C30 114.4 3 .
O28A C33 C30 114.4 2 .
N29 C30 C32 121.9 . .
N29 C30 C32 121.9 . 3
C32 C30 C32 94.6 . 3
N29 C30 C32 121.9 . 2
C32 C30 C32 94.6 . 2
C32 C30 C32 94.6 3 2
N29 C30 C33 0.0 . .
C32 C30 C33 121.9 . .
C32 C30 C33 121.9 3 .
C32 C30 C33 121.9 2 .
N29 C30 C31 120.6 . .
C32 C30 C31 117.4 . .
C32 C30 C31 52.3 3 .
C32 C30 C31 48.9 2 .
C33 C30 C31 120.6 . .
N29 C30 C31 120.6 . 2
C32 C30 C31 52.3 . 2
C32 C30 C31 48.9 3 2
C32 C30 C31 117.4 2 2
C33 C30 C31 120.6 . 2
C31 C30 C31 96.4 . 2
N29 C30 C31 120.6 . 3
C32 C30 C31 48.9 . 3
C32 C30 C31 117.4 3 3
C32 C30 C31 52.3 2 3
C33 C30 C31 120.6 . 3
C31 C30 C31 96.4 . 3
C31 C30 C31 96.4 2 3
C32 C31 C32 115.0 2 3
C32 C31 C30 63.2 2 .
C32 C31 C30 61.7 3 .
C32 C31 C32 90.1 2 10_556
C32 C31 C32 87.3 3 10_556
C30 C31 C32 118.2 . 10_556
C32 C31 C31 49.5(5) 2 11_556
C32 C31 C31 106.85(16) 3 11_556
C30 C31 C31 96.2(3) . 11_556
C32 C31 C31 40.8(5) 10_556 11_556
C32 C31 C31 107.96(18) 2 12_556
C32 C31 C31 49.6(5) 3 12_556
C30 C31 C31 96.2(3) . 12_556
C32 C31 C31 37.8(4) 10_556 12_556
C31 C31 C31 68.4(7) 11_556 12_556
C31 C32 C31 125.0 3 2
C31 C32 C30 67.8 3 .
C31 C32 C30 66.0 2 .
C31 C32 C31 92.6 3 10_556
C31 C32 C31 89.6 2 10_556
C30 C32 C31 124.3 . 10_556
C31 C32 C32 110.4(2) 3 11_556
C31 C32 C32 51.0(5) 2 11_556
C30 C32 C32 98.2(3) . 11_556
C31 C32 C32 38.8(5) 10_556 11_556
C31 C32 C32 51.1(5) 3 12_556
C31 C32 C32 109.2(2) 2 12_556
C30 C32 C32 98.2(3) . 12_556
C31 C32 C32 41.8(5) 10_556 12_556
C32 C32 C32 66.1(7) 11_556 12_556

loop_
_geom_bond_atom_site_label_1
_geom_bond_atom_site_label_2
_geom_bond_distance
_geom_bond_site_symmetry_2
N1 C5 1.377(8) .
N1 C2 1.379(8) .
C2 C3 1.349(8) .
C2 C12 1.508(9) 3
C3 C4 1.410(9) .
C4 C5 1.368(8) .
C5 C6 1.519(8) .
C6 C8 1.525(8) .
C6 C13 1.551(9) .
C6 C19 1.558(8) .
N7 C8 1.380(8) .
N7 C11 1.380(8) .
C8 C9 1.343(8) .
C9 C10 1.393(9) .
C10 C11 1.367(8) .
C11 C12 1.500(9) .
C12 C2 1.508(9) 2
C12 C25 1.526(9) .
C12 C26 1.530(9) .
C13 C14 1.390(9) .
C13 C18 1.391(8) .
C14 C15 1.364(10) .
C15 C16 1.360(11) .
C16 C17 1.393(11) .
C17 C18 1.361(9) .
C19 C20 1.365(9) .
C19 C24 1.373(9) .
C20 C21 1.387(9) .
C21 C22 1.358(10) .
C22 C23 1.358(10) .
C23 C24 1.353(9) .
C27 Cl1 1.55(2) .
C27 Cl2 1.562(17) .
C27 Cl1 1.645(15) .
C27 Cl3 1.676(19) .
C27 Cl2 1.724(16) .
C27 Cl3 1.74(2) .
O28A O28B 1.0479 2
O28A O28B 1.0479 3
O28A C33 1.1508 .
O28A N29 1.2100 .
O28A O28A 1.8150 3
O28A O28A 1.8150 2
O28B O28A 1.0479 3
O28B O28A 1.0479 2
O28B C33 1.1508 .
O28B N29 1.2100 .
O28B O28B 1.8150 2
O28B O28B 1.8150 3
N29 O28B 1.2100 2
N29 O28A 1.2100 3
N29 O28B 1.2100 3
N29 O28A 1.2100 2
N29 C30 1.3899 .
C33 O28B 1.1508 2
C33 O28A 1.1508 3
C33 O28B 1.1508 3
C33 O28A 1.1508 2
C33 C30 1.5193 .
C30 C32 1.4754 .
C30 C32 1.4754 3
C30 C32 1.4754 2
C30 C31 1.5305 .
C30 C31 1.5305 2
C30 C31 1.5305 3
C31 C32 1.2462 2
C31 C32 1.3252 3
C31 C32 1.55(3) 10_556
C31 C31 2.030(19) 11_556
C31 C31 2.030(19) 12_556
C32 C31 1.2462 3
C32 C31 1.3252 2
C32 C31 1.55(3) 10_556
C32 C32 1.99(2) 11_556
C32 C32 1.988(19) 12_556

loop_
_geom_hbond_atom_site_label_D
_geom_hbond_atom_site_label_H
_geom_hbond_atom_site_label_A
_geom_hbond_distance_DH
_geom_hbond_distance_HA
_geom_hbond_distance_DA
_geom_hbond_angle_DHA
_geom_hbond_site_symmetry_A
N1 H1 O28B 0.89(6) 2.18(7) 3.014(8) 156(5) 11_556
N1 H1 O28A 0.89(6) 2.55(6) 3.272(8) 139(5) 12_556

loop_
_geom_torsion_atom_site_label_1
_geom_torsion_atom_site_label_2
_geom_torsion_atom_site_label_3
_geom_torsion_atom_site_label_4
_geom_torsion
_geom_torsion_site_symmetry_1
_geom_torsion_site_symmetry_4
C5 N1 C2 C3 0.5(7) . .
C5 N1 C2 C12 -174.9(6) . 3
N1 C2 C3 C4 -0.5(8) . .
C12 C2 C3 C4 174.4(7) 3 .
C2 C3 C4 C5 0.3(8) . .
C3 C4 C5 N1 0.1(7) . .
C3 C4 C5 C6 175.6(6) . .
C2 N1 C5 C4 -0.4(7) . .
C2 N1 C5 C6 -176.5(5) . .
C4 C5 C6 C8 154.2(7) . .
N1 C5 C6 C8 -30.9(8) . .
C4 C5 C6 C13 31.5(9) . .
N1 C5 C6 C13 -153.6(5) . .
C4 C5 C6 C19 -88.3(8) . .
N1 C5 C6 C19 86.6(7) . .
C11 N7 C8 C9 1.2(7) . .
C11 N7 C8 C6 -179.2(5) . .
C5 C6 C8 C9 133.8(7) . .
C13 C6 C8 C9 -105.2(8) . .
C19 C6 C8 C9 13.3(9) . .
C5 C6 C8 N7 -45.6(7) . .
C13 C6 C8 N7 75.4(7) . .
C19 C6 C8 N7 -166.1(5) . .
N7 C8 C9 C10 -1.9(7) . .
C6 C8 C9 C10 178.7(6) . .
C8 C9 C10 C11 1.9(8) . .
C9 C10 C11 N7 -1.1(7) . .
C9 C10 C11 C12 -179.4(7) . .
C8 N7 C11 C10 -0.1(7) . .
C8 N7 C11 C12 178.4(6) . .
C10 C11 C12 C2 -11.2(10) . 2
N7 C11 C12 C2 170.8(6) . 2
C10 C11 C12 C25 108.9(8) . .
N7 C11 C12 C25 -69.1(8) . .
C10 C11 C12 C26 -132.9(8) . .
N7 C11 C12 C26 49.1(8) . .
C5 C6 C13 C14 112.1(7) . .
C8 C6 C13 C14 -9.3(8) . .
C19 C6 C13 C14 -126.5(6) . .
C5 C6 C13 C18 -69.4(7) . .
C8 C6 C13 C18 169.2(6) . .
C19 C6 C13 C18 52.0(7) . .
C18 C13 C14 C15 1.7(10) . .
C6 C13 C14 C15 -179.7(6) . .
C13 C14 C15 C16 -1.0(13) . .
C14 C15 C16 C17 0.0(14) . .
C15 C16 C17 C18 0.3(12) . .
C16 C17 C18 C13 0.5(11) . .
C14 C13 C18 C17 -1.4(10) . .
C6 C13 C18 C17 179.9(6) . .
C5 C6 C19 C20 -22.6(8) . .
C8 C6 C19 C20 96.9(6) . .
C13 C6 C19 C20 -142.5(6) . .
C5 C6 C19 C24 157.8(6) . .
C8 C6 C19 C24 -82.7(7) . .
C13 C6 C19 C24 37.9(7) . .
C24 C19 C20 C21 0.4(9) . .
C6 C19 C20 C21 -179.2(6) . .
C19 C20 C21 C22 -1.2(11) . .
C20 C21 C22 C23 0.2(11) . .
C21 C22 C23 C24 1.5(11) . .
C22 C23 C24 C19 -2.4(11) . .
C20 C19 C24 C23 1.3(10) . .
C6 C19 C24 C23 -179.0(6) . .
O28A O28B N29 O28B -24.8 3 2
O28A O28B N29 O28B 123.0 2 2
C33 O28B N29 O28B 49.1 . 2
O28B O28B N29 O28B 98.2 3 2
O28A O28B N29 O28A 147.8 2 3
C33 O28B N29 O28A 73.9 . 3
O28B O28B N29 O28A 24.8 2 3
O28B O28B N29 O28A 123.0 3 3
O28A O28B N29 O28A -73.9 3 .
O28A O28B N29 O28A 73.9 2 .
C33 O28B N29 O28A 0.0 . .
O28B O28B N29 O28A -49.1 2 .
O28B O28B N29 O28A 49.1 3 .
O28A O28B N29 O28B -123.0 3 3
O28A O28B N29 O28B 24.8 2 3
C33 O28B N29 O28B -49.1 . 3
O28B O28B N29 O28B -98.2 2 3
O28A O28B N29 O28A -147.8 3 2
C33 O28B N29 O28A -73.9 . 2
O28B O28B N29 O28A -123.0 2 2
O28B O28B N29 O28A -24.8 3 2
O28A O28B N29 C30 106.1 3 .
O28A O28B N29 C30 -106.1 2 .
C33 O28B N29 C30 180.0 . .
O28B O28B N29 C30 130.9 2 .
O28B O28B N29 C30 -130.9 3 .
O28B O28A N29 O28B -147.8 3 2
C33 O28A N29 O28B -73.9 . 2
O28A O28A N29 O28B -24.8 3 2
O28A O28A N29 O28B -123.0 2 2
O28B O28A N29 O28A 24.8 2 3
O28B O28A N29 O28A -123.0 3 3
C33 O28A N29 O28A -49.1 . 3
O28A O28A N29 O28A -98.2 2 3
O28B O28A N29 O28B 73.9 2 .
O28B O28A N29 O28B -73.9 3 .
C33 O28A N29 O28B 0.0 . .
O28A O28A N29 O28B 49.1 3 .
O28A O28A N29 O28B -49.1 2 .
O28B O28A N29 O28B 147.8 2 3
C33 O28A N29 O28B 73.9 . 3
O28A O28A N29 O28B 123.0 3 3
O28A O28A N29 O28B 24.8 2 3
O28B O28A N29 O28A 123.0 2 2
O28B O28A N29 O28A -24.8 3 2
C33 O28A N29 O28A 49.1 . 2
O28A O28A N29 O28A 98.2 3 2
O28B O28A N29 C30 -106.1 2 .
O28B O28A N29 C30 106.1 3 .
C33 O28A N29 C30 180.0 . .
O28A O28A N29 C30 -130.9 3 .
O28A O28A N29 C30 130.9 2 .
O28A O28B C33 O28B -22.2 3 2
O28A O28B C33 O28B 131.0 2 2
N29 O28B C33 O28B -125.6 . 2
O28B O28B C33 O28B 108.8 3 2
O28A O28B C33 O28A 153.2 2 3
N29 O28B C33 O28A -103.4 . 3
O28B O28B C33 O28A 22.2 2 3
O28B O28B C33 O28A 131.0 3 3
O28A O28B C33 O28A -76.6 3 .
O28A O28B C33 O28A 76.6 2 .
N29 O28B C33 O28A 180.0 . .
O28B O28B C33 O28A -54.4 2 .
O28B O28B C33 O28A 54.4 3 .
O28A O28B C33 O28B -131.0 3 3
O28A O28B C33 O28B 22.2 2 3
N29 O28B C33 O28B 125.6 . 3
O28B O28B C33 O28B -108.8 2 3
O28A O28B C33 O28A -153.2 3 2
N29 O28B C33 O28A 103.4 . 2
O28B O28B C33 O28A -131.0 2 2
O28B O28B C33 O28A -22.2 3 2
O28A O28B C33 C30 103.4 3 .
O28A O28B C33 C30 -103.4 2 .
N29 O28B C33 C30 0.0 . .
O28B O28B C33 C30 125.6 2 .
O28B O28B C33 C30 -125.6 3 .
O28B O28A C33 O28B -153.2 3 2
N29 O28A C33 O28B 103.4 . 2
O28A O28A C33 O28B -22.2 3 2
O28A O28A C33 O28B -131.0 2 2
O28B O28A C33 O28A 22.2 2 3
O28B O28A C33 O28A -131.0 3 3
N29 O28A C33 O28A 125.6 . 3
O28A O28A C33 O28A -108.8 2 3
O28B O28A C33 O28B 76.6 2 .
O28B O28A C33 O28B -76.6 3 .
N29 O28A C33 O28B 180.0 . .
O28A O28A C33 O28B 54.4 3 .
O28A O28A C33 O28B -54.4 2 .
O28B O28A C33 O28B 153.2 2 3
N29 O28A C33 O28B -103.4 . 3
O28A O28A C33 O28B 131.0 3 3
O28A O28A C33 O28B 22.2 2 3
O28B O28A C33 O28A 131.0 2 2
O28B O28A C33 O28A -22.2 3 2
N29 O28A C33 O28A -125.6 . 2
O28A O28A C33 O28A 108.8 3 2
O28B O28A C33 C30 -103.4 2 .
O28B O28A C33 C30 103.4 3 .
N29 O28A C33 C30 0.0 . .
O28A O28A C33 C30 -125.6 3 .
O28A O28A C33 C30 125.6 2 .
O28B N29 C30 C32 -60.0 2 .
O28A N29 C30 C32 -120.0 3 .
O28B N29 C30 C32 180.0 . .
O28A N29 C30 C32 0.0 . .
O28B N29 C30 C32 60.0 3 .
O28A N29 C30 C32 120.0 2 .
O28B N29 C30 C32 60.0 2 3
O28A N29 C30 C32 0.0 3 3
O28B N29 C30 C32 -60.0 . 3
O28A N29 C30 C32 120.0 . 3
O28B N29 C30 C32 180.0 3 3
O28A N29 C30 C32 -120.0 2 3
O28B N29 C30 C32 180.0 2 2
O28A N29 C30 C32 120.0 3 2
O28B N29 C30 C32 60.0 . 2
O28A N29 C30 C32 -120.0 . 2
O28B N29 C30 C32 -60.0 3 2
O28A N29 C30 C32 0.0 2 2
O28B N29 C30 C33 0.0 2 .
O28A N29 C30 C33 0(100) 3 .
O28B N29 C30 C33 0.0 . .
O28A N29 C30 C33 0(100) . .
O28B N29 C30 C33 0(100) 3 .
O28A N29 C30 C33 0.0 2 .
O28B N29 C30 C31 122.0 2 .
O28A N29 C30 C31 62.0 3 .
O28B N29 C30 C31 2.0 . .
O28A N29 C30 C31 -178.0 . .
O28B N29 C30 C31 -118.0 3 .
O28A N29 C30 C31 -58.0 2 .
O28B N29 C30 C31 2.0 2 2
O28A N29 C30 C31 -58.0 3 2
O28B N29 C30 C31 -118.0 . 2
O28A N29 C30 C31 62.0 . 2
O28B N29 C30 C31 122.0 3 2
O28A N29 C30 C31 -178.0 2 2
O28B N29 C30 C31 -118.0 2 3
O28A N29 C30 C31 -178.0 3 3
O28B N29 C30 C31 122.0 . 3
O28A N29 C30 C31 -58.0 . 3
O28B N29 C30 C31 2.0 3 3
O28A N29 C30 C31 62.0 2 3
O28B C33 C30 N29 0(100) 2 .
O28A C33 C30 N29 0.0 3 .
O28B C33 C30 N29 0.0 . .
O28A C33 C30 N29 0(100) . .
O28B C33 C30 N29 0.0 3 .
O28A C33 C30 N29 0.0 2 .
O28B C33 C30 C32 -60.0 2 .
O28A C33 C30 C32 -120.0 3 .
O28B C33 C30 C32 180.0 . .
O28A C33 C30 C32 0.0 . .
O28B C33 C30 C32 60.0 3 .
O28A C33 C30 C32 120.0 2 .
O28B C33 C30 C32 60.0 2 3
O28A C33 C30 C32 0.0 3 3
O28B C33 C30 C32 -60.0 . 3
O28A C33 C30 C32 120.0 . 3
O28B C33 C30 C32 180.0 3 3
O28A C33 C30 C32 -120.0 2 3
O28B C33 C30 C32 180.0 2 2
O28A C33 C30 C32 120.0 3 2
O28B C33 C30 C32 60.0 . 2
O28A C33 C30 C32 -120.0 . 2
O28B C33 C30 C32 -60.0 3 2
O28A C33 C30 C32 0.0 2 2
O28B C33 C30 C31 122.0 2 .
O28A C33 C30 C31 62.0 3 .
O28B C33 C30 C31 2.0 . .
O28A C33 C30 C31 -178.0 . .
O28B C33 C30 C31 -118.0 3 .
O28A C33 C30 C31 -58.0 2 .
O28B C33 C30 C31 2.0 2 2
O28A C33 C30 C31 -58.0 3 2
O28B C33 C30 C31 -118.0 . 2
O28A C33 C30 C31 62.0 . 2
O28B C33 C30 C31 122.0 3 2
O28A C33 C30 C31 -178.0 2 2
O28B C33 C30 C31 -118.0 2 3
O28A C33 C30 C31 -178.0 3 3
O28B C33 C30 C31 122.0 . 3
O28A C33 C30 C31 -58.0 . 3
O28B C33 C30 C31 2.0 3 3
O28A C33 C30 C31 62.0 2 3
N29 C30 C31 C32 107.4 . 2
C32 C30 C31 C32 -70.6 . 2
C32 C30 C31 C32 -144.0 3 2
C33 C30 C31 C32 107.4 . 2
C31 C30 C31 C32 -121.2 2 2
C31 C30 C31 C32 -24.0 3 2
N29 C30 C31 C32 -108.6 . 3
C32 C30 C31 C32 73.3 . 3
C32 C30 C31 C32 144.0 2 3
C33 C30 C31 C32 -108.6 . 3
C31 C30 C31 C32 22.8 2 3
C31 C30 C31 C32 120.0 3 3
N29 C30 C31 C32 -178.1 . 10_556
C32 C30 C31 C32 3.8 . 10_556
C32 C30 C31 C32 -69.5 3 10_556
C32 C30 C31 C32 74.5 2 10_556
C33 C30 C31 C32 -178.1 . 10_556
C31 C30 C31 C32 -46.7 2 10_556
C31 C30 C31 C32 50.5 3 10_556
N29 C30 C31 C31 145.6(3) . 11_556
C32 C30 C31 C31 -32.5(3) . 11_556
C32 C30 C31 C31 -105.8(3) 3 11_556
C32 C30 C31 C31 38.2(3) 2 11_556
C33 C30 C31 C31 145.6(3) . 11_556
C31 C30 C31 C31 -83.0(3) 2 11_556
C31 C30 C31 C31 14.2(3) 3 11_556
N29 C30 C31 C31 -145.6(3) . 12_556
C32 C30 C31 C31 36.4(3) . 12_556
C32 C30 C31 C31 -37.0(3) 3 12_556
C32 C30 C31 C31 107.0(3) 2 12_556
C33 C30 C31 C31 -145.6(3) . 12_556
C31 C30 C31 C31 -14.2(3) 2 12_556
C31 C30 C31 C31 83.0(3) 3 12_556
N29 C30 C32 C31 -104.7 . 3
C32 C30 C32 C31 122.9 3 3
C32 C30 C32 C31 27.8 2 3
C33 C30 C32 C31 -104.7 . 3
C31 C30 C32 C31 73.4 . 3
C31 C30 C32 C31 149.3 2 3
N29 C30 C32 C31 106.1 . 2
C32 C30 C32 C31 -26.4 3 2
C32 C30 C32 C31 -121.5 2 2
C33 C30 C32 C31 106.1 . 2
C31 C30 C32 C31 -75.9 . 2
C31 C30 C32 C31 -149.3 3 2
N29 C30 C32 C31 177.9 . 10_556
C32 C30 C32 C31 45.4 3 10_556
C32 C30 C32 C31 -49.6 2 10_556
C33 C30 C32 C31 177.9 . 10_556
C31 C30 C32 C31 -4.1 . 10_556
C31 C30 C32 C31 71.8 2 10_556
C31 C30 C32 C31 -77.4 3 10_556
N29 C30 C32 C32 146.5(3) . 11_556
C32 C30 C32 C32 14.1(3) 3 11_556
C32 C30 C32 C32 -81.0(3) 2 11_556
C33 C30 C32 C32 146.5(3) . 11_556
C31 C30 C32 C32 -35.4(3) . 11_556
C31 C30 C32 C32 40.5(3) 2 11_556
C31 C30 C32 C32 -108.8(3) 3 11_556
N29 C30 C32 C32 -146.5(3) . 12_556
C32 C30 C32 C32 81.0(3) 3 12_556
C32 C30 C32 C32 -14.1(3) 2 12_556
C33 C30 C32 C32 -146.5(3) . 12_556
C31 C30 C32 C32 31.5(3) . 12_556
C31 C30 C32 C32 107.4(3) 2 12_556
C31 C30 C32 C32 -41.9(3) 3 12_556
